data_4073009
loop_
_publ_author_name
'Zhang, Rui'
'Fan, Wei'
'Twamley, Brendan'
'Berg, David J.'
'Mitchell, Reginald H.'

_publ_section_title
;
 Synthesis and Structures of Dimethyldihydropyrene Iron Carbonyl Complexes
;
_journal_issue 8
_journal_name_full Organometallics
_journal_page_first 1888
_journal_paper_doi 10.1021/om0700112
_journal_volume 26
_journal_year 2007
_chemical_formula_moiety 'C33 H34 Fe O3'
_chemical_formula_sum 'C33 H34 Fe O3'
_chemical_formula_weight 534.45
_chemical_name_common DHP-Fe(CO)3
_chemical_name_systematic
; 
 ? 
;
_space_group_IT_number 14
_symmetry_cell_setting monoclinic
_symmetry_space_group_name_Hall '-P 2yn'
_symmetry_space_group_name_H-M 'P 1 21/n 1'
_atom_sites_solution_hydrogens geom
_atom_sites_solution_primary direct
_atom_sites_solution_secondary difmap
_audit_creation_method SHELXL-97
_cell_angle_alpha 90.00
_cell_angle_beta 91.235(1)
_cell_angle_gamma 90.00
_cell_formula_units_Z 4
_cell_length_a 10.3156(7)
_cell_length_b 13.1485(9)
_cell_length_c 19.4451(13)
_cell_measurement_reflns_used 7818
_cell_measurement_temperature 87(2)
_cell_measurement_theta_max 30.00
_cell_measurement_theta_min 2.51
_cell_volume 2636.8(3)
_computing_cell_refinement 'Bruker SAINT+ v. 6.45a'
_computing_data_collection 'Bruker SMART v. 5.626'
_computing_data_reduction 'Bruker SAINT+ v. 6.45a'
_computing_molecular_graphics 'XP, Bruker SHELXTL v. 6.12'
_computing_publication_material 'XCIF, Bruker SHELXTL v. 6.12'
_computing_structure_refinement 'XL, Bruker SHELXTL v. 6.12'
_computing_structure_solution 'XS, Bruker SHELXTL v. 6.12'
_diffrn_ambient_temperature 87(2)
_diffrn_detector_area_resol_mean 8.3
_diffrn_measured_fraction_theta_full 0.999
_diffrn_measured_fraction_theta_max 0.999
_diffrn_measurement_device_type 'Bruker/Siemens SMART APEX'
_diffrn_measurement_method '\w scans'
_diffrn_radiation_monochromator graphite
_diffrn_radiation_source 'normal-focus sealed tube'
_diffrn_radiation_type MoK\a
_diffrn_radiation_wavelength 0.71073
_diffrn_reflns_av_R_equivalents 0.0289
_diffrn_reflns_av_sigmaI/netI 0.0200
_diffrn_reflns_limit_h_max 12
_diffrn_reflns_limit_h_min -12
_diffrn_reflns_limit_k_max 15
_diffrn_reflns_limit_k_min -15
_diffrn_reflns_limit_l_max 23
_diffrn_reflns_limit_l_min -23
_diffrn_reflns_number 38554
_diffrn_reflns_theta_full 25.24
_diffrn_reflns_theta_max 25.24
_diffrn_reflns_theta_min 1.87
_diffrn_standards_number 0
_exptl_absorpt_coefficient_mu 0.605
_exptl_absorpt_correction_T_max 0.8027
_exptl_absorpt_correction_T_min 0.7895
_exptl_absorpt_correction_type multi-scan
_exptl_absorpt_process_details 'SADABS; Bruker, 2001'
_exptl_crystal_colour red
_exptl_crystal_density_diffrn 1.346
_exptl_crystal_density_method 'not measured'
_exptl_crystal_description plate
_exptl_crystal_F_000 1128
_exptl_crystal_size_max 0.41
_exptl_crystal_size_mid 0.40
_exptl_crystal_size_min 0.38
_refine_diff_density_max 0.516
_refine_diff_density_min -0.362
_refine_diff_density_rms 0.069
_refine_ls_extinction_method none
_refine_ls_goodness_of_fit_ref 1.099
_refine_ls_hydrogen_treatment constr
_refine_ls_matrix_type full
_refine_ls_number_parameters 342
_refine_ls_number_reflns 4778
_refine_ls_number_restraints 0
_refine_ls_restrained_S_all 1.099
_refine_ls_R_factor_all 0.0410
_refine_ls_R_factor_gt 0.0381
_refine_ls_shift/su_max 0.001
_refine_ls_shift/su_mean 0.000
_refine_ls_structure_factor_coef Fsqd
_refine_ls_weighting_details 'calc w=1/[\s^2^(Fo^2^)+(0.0497P)^2^+2.6327P] where P=(Fo^2^+2Fc^2^)/3'
_refine_ls_weighting_scheme calc
_refine_ls_wR_factor_gt 0.0971
_refine_ls_wR_factor_ref 0.0988
_reflns_number_gt 4432
_reflns_number_total 4778
_reflns_threshold_expression I>2\s(I)
_cod_data_source_file om0700112si20070105_055816.cif
_cod_data_source_block compound7
_cod_depositor_comments
;
The following automatic conversions were performed:

'_symmetry_cell_setting' value 'Monoclinic' changed to 'monoclinic'
according to /home/saulius/struct/CIF-dictionaries/cif_core.dic
dictionary named 'cif_core.dic' version 2.4.1 from 2010-06-29.

Automatic conversion script
Id: cif_fix_values 1715 2011-07-08 13:25:40Z adriana 
;
_cod_original_sg_symbol_H-M P2(1)/n
_cod_database_code 4073009

loop_
_symmetry_equiv_pos_as_xyz
'x, y, z'
'-x+1/2, y+1/2, -z+1/2'
'-x, -y, -z'
'x-1/2, -y-1/2, z-1/2'

loop_
_atom_site_label
_atom_site_type_symbol
_atom_site_fract_x
_atom_site_fract_y
_atom_site_fract_z
_atom_site_U_iso_or_equiv
_atom_site_adp_type
_atom_site_occupancy
_atom_site_symmetry_multiplicity
_atom_site_calc_flag
_atom_site_refinement_flags
C1 C 1.0845(2) 1.11106(18) 0.12980(13) 0.0258(5) Uani 1 1 d .
H1A H 1.1780 1.0982 0.1290 0.039 Uiso 1 1 calc R
H1B H 1.0667 1.1652 0.1629 0.039 Uiso 1 1 calc R
H1C H 1.0538 1.1320 0.0839 0.039 Uiso 1 1 calc R
C2 C 1.0404(2) 0.93157(18) 0.09762(13) 0.0253(5) Uani 1 1 d .
H2A H 0.9966 0.9493 0.0540 0.038 Uiso 1 1 calc R
H2B H 1.0074 0.8662 0.1140 0.038 Uiso 1 1 calc R
H2C H 1.1339 0.9263 0.0906 0.038 Uiso 1 1 calc R
C3 C 1.0699(2) 0.9789(2) 0.22103(12) 0.0281(5) Uani 1 1 d .
H3A H 1.1639 0.9700 0.2180 0.042 Uiso 1 1 calc R
H3B H 1.0300 0.9141 0.2337 0.042 Uiso 1 1 calc R
H3C H 1.0512 1.0302 0.2560 0.042 Uiso 1 1 calc R
C4 C 1.01426(19) 1.01395(16) 0.15093(10) 0.0157(4) Uani 1 1 d .
C5 C 0.86841(18) 1.02894(15) 0.16217(10) 0.0130(4) Uani 1 1 d .
C6 C 0.77648(19) 0.95175(15) 0.15009(10) 0.0127(4) Uani 1 1 d .
H6 H 0.7984 0.8918 0.1256 0.015 Uiso 1 1 calc R
C7 C 0.64882(19) 0.96620(15) 0.17582(10) 0.0124(4) Uani 1 1 d .
C8 C 0.54509(18) 0.89053(15) 0.16134(10) 0.0126(4) Uani 1 1 d .
C9 C 0.54836(19) 0.82863(15) 0.10258(10) 0.0142(4) Uani 1 1 d .
H9 H 0.6166 0.8379 0.0712 0.017 Uiso 1 1 calc R
C10 C 0.4563(2) 0.75478(16) 0.08867(11) 0.0171(4) Uani 1 1 d .
H10 H 0.4614 0.7144 0.0483 0.020 Uiso 1 1 calc R
C11 C 0.3560(2) 0.74010(16) 0.13430(11) 0.0189(4) Uani 1 1 d .
H11 H 0.2916 0.6900 0.1251 0.023 Uiso 1 1 calc R
C12 C 0.35062(19) 0.79867(16) 0.19307(11) 0.0167(4) Uani 1 1 d .
H12 H 0.2819 0.7879 0.2240 0.020 Uiso 1 1 calc R
C13 C 0.44388(18) 0.87380(15) 0.20861(10) 0.0129(4) Uani 1 1 d .
C14 C 0.43368(18) 0.93506(15) 0.27214(10) 0.0132(4) Uani 1 1 d .
C15 C 0.35777(19) 0.91205(15) 0.32544(10) 0.0139(4) Uani 1 1 d .
H15 H 0.3084 0.8511 0.3232 0.017 Uiso 1 1 calc R
C16 C 0.34739(18) 0.97638(15) 0.38683(10) 0.0136(4) Uani 1 1 d .
C17 C 0.42527(19) 1.05894(16) 0.39323(10) 0.0146(4) Uani 1 1 d .
H17 H 0.4194 1.0999 0.4333 0.018 Uiso 1 1 calc R
C18 C 0.51657(19) 1.08685(15) 0.34159(10) 0.0137(4) Uani 1 1 d .
C19 C 0.60676(19) 1.16120(15) 0.34984(10) 0.0156(4) Uani 1 1 d .
H19 H 0.6069 1.2016 0.3904 0.019 Uiso 1 1 calc R
C20 C 0.70282(19) 1.18030(15) 0.29814(10) 0.0154(4) Uani 1 1 d .
H20 H 0.7523 1.2412 0.2998 0.019 Uiso 1 1 calc R
C21 C 0.72231(18) 1.11168(15) 0.24756(10) 0.0133(4) Uani 1 1 d .
C22 C 0.81783(19) 1.11959(15) 0.19418(10) 0.0143(4) Uani 1 1 d .
H22 H 0.8873 1.1731 0.2037 0.017 Uiso 1 1 d .
C23 C 0.64560(18) 1.01419(15) 0.24728(10) 0.0129(4) Uani 1 1 d .
C24 C 0.71287(19) 0.93834(16) 0.29849(10) 0.0149(4) Uani 1 1 d .
H24A H 0.8044 0.9310 0.2869 0.022 Uiso 1 1 calc R
H24B H 0.6699 0.8720 0.2952 0.022 Uiso 1 1 calc R
H24C H 0.7065 0.9644 0.3455 0.022 Uiso 1 1 calc R
C25 C 0.50687(18) 1.03487(15) 0.27167(10) 0.0130(4) Uani 1 1 d .
C26 C 0.42638(19) 1.10725(16) 0.22511(11) 0.0154(4) Uani 1 1 d .
H26A H 0.4186 1.0784 0.1787 0.023 Uiso 1 1 calc R
H26B H 0.4697 1.1735 0.2230 0.023 Uiso 1 1 calc R
H26C H 0.3398 1.1158 0.2441 0.023 Uiso 1 1 calc R
C27 C 0.25040(19) 0.94437(16) 0.44107(10) 0.0156(4) Uani 1 1 d .
C28 C 0.2572(2) 1.01269(17) 0.50478(11) 0.0193(4) Uani 1 1 d .
H28A H 0.3451 1.0108 0.5248 0.029 Uiso 1 1 calc R
H28B H 0.1955 0.9883 0.5387 0.029 Uiso 1 1 calc R
H28C H 0.2353 1.0827 0.4916 0.029 Uiso 1 1 calc R
C29 C 0.2782(2) 0.83422(16) 0.46395(11) 0.0192(4) Uani 1 1 d .
H29A H 0.2638 0.7881 0.4249 0.029 Uiso 1 1 calc R
H29B H 0.2200 0.8157 0.5011 0.029 Uiso 1 1 calc R
H29C H 0.3684 0.8287 0.4804 0.029 Uiso 1 1 calc R
C30 C 0.11199(19) 0.95114(16) 0.40970(11) 0.0176(4) Uani 1 1 d .
H30A H 0.0943 1.0212 0.3952 0.026 Uiso 1 1 calc R
H30B H 0.0492 0.9307 0.4442 0.026 Uiso 1 1 calc R
H30C H 0.1046 0.9058 0.3698 0.026 Uiso 1 1 calc R
C31 C 0.8151(2) 1.17027(16) 0.05143(11) 0.0181(4) Uani 1 1 d .
C32 C 0.67361(19) 1.01677(16) 0.02070(11) 0.0163(4) Uani 1 1 d .
C33 C 0.5850(2) 1.16880(17) 0.09982(11) 0.0208(5) Uani 1 1 d .
Fe1 Fe 0.71986(3) 1.08195(2) 0.099019(14) 0.01260(10) Uani 1 1 d .
O1 O 0.86905(15) 1.23079(12) 0.02103(8) 0.0255(4) Uani 1 1 d .
O2 O 0.64594(15) 0.97895(12) -0.03054(8) 0.0232(3) Uani 1 1 d .
O3 O 0.50382(17) 1.22744(14) 0.09357(9) 0.0345(4) Uani 1 1 d .

loop_
_atom_site_aniso_label
_atom_site_aniso_U_11
_atom_site_aniso_U_22
_atom_site_aniso_U_33
_atom_site_aniso_U_23
_atom_site_aniso_U_13
_atom_site_aniso_U_12
C1 0.0125(10) 0.0235(12) 0.0416(14) 0.0032(10) 0.0041(9) -0.0028(9)
C2 0.0152(10) 0.0284(12) 0.0326(13) -0.0084(10) 0.0077(9) -0.0013(9)
C3 0.0143(10) 0.0440(15) 0.0260(12) 0.0074(11) -0.0010(9) 0.0043(10)
C4 0.0115(9) 0.0176(10) 0.0180(10) 0.0008(8) 0.0010(8) -0.0008(8)
C5 0.0122(9) 0.0179(10) 0.0089(9) 0.0049(8) -0.0003(7) 0.0036(8)
C6 0.0159(10) 0.0122(9) 0.0099(9) 0.0020(7) -0.0012(7) 0.0043(8)
C7 0.0137(9) 0.0104(9) 0.0130(9) 0.0016(7) -0.0012(7) 0.0011(7)
C8 0.0112(9) 0.0114(9) 0.0150(10) 0.0010(8) -0.0015(7) 0.0026(8)
C9 0.0136(9) 0.0139(10) 0.0151(10) -0.0002(8) 0.0003(7) 0.0003(8)
C10 0.0196(10) 0.0150(10) 0.0165(10) -0.0026(8) -0.0007(8) 0.0003(8)
C11 0.0161(10) 0.0157(10) 0.0248(11) -0.0039(9) -0.0006(8) -0.0053(8)
C12 0.0134(9) 0.0174(10) 0.0195(10) -0.0022(8) 0.0036(8) -0.0019(8)
C13 0.0122(9) 0.0116(9) 0.0150(10) 0.0000(8) -0.0007(7) 0.0017(7)
C14 0.0096(9) 0.0128(10) 0.0171(10) -0.0012(8) -0.0022(7) 0.0012(7)
C15 0.0127(9) 0.0112(10) 0.0178(10) 0.0000(8) -0.0016(8) -0.0004(7)
C16 0.0109(9) 0.0159(10) 0.0141(10) 0.0007(8) -0.0006(7) 0.0026(8)
C17 0.0150(10) 0.0154(10) 0.0134(10) -0.0021(8) -0.0001(8) 0.0039(8)
C18 0.0132(9) 0.0128(10) 0.0151(10) -0.0019(8) 0.0001(8) 0.0031(7)
C19 0.0176(10) 0.0147(10) 0.0145(10) -0.0043(8) -0.0004(8) 0.0014(8)
C20 0.0147(10) 0.0123(10) 0.0194(10) -0.0014(8) -0.0005(8) -0.0028(8)
C21 0.0113(9) 0.0143(10) 0.0141(10) 0.0003(8) -0.0032(7) -0.0006(8)
C22 0.0127(9) 0.0143(10) 0.0158(10) -0.0002(8) -0.0016(8) -0.0028(8)
C23 0.0117(9) 0.0133(10) 0.0138(10) -0.0003(8) 0.0002(7) -0.0001(8)
C24 0.0152(10) 0.0156(10) 0.0139(10) -0.0013(8) -0.0011(8) 0.0002(8)
C25 0.0117(9) 0.0129(10) 0.0143(10) -0.0013(8) 0.0006(7) -0.0001(8)
C26 0.0137(9) 0.0147(10) 0.0179(10) -0.0003(8) 0.0006(8) 0.0017(8)
C27 0.0144(10) 0.0178(10) 0.0146(10) 0.0002(8) 0.0009(8) 0.0009(8)
C28 0.0181(10) 0.0230(11) 0.0171(10) -0.0013(9) 0.0053(8) -0.0012(9)
C29 0.0188(10) 0.0200(11) 0.0189(10) 0.0022(9) 0.0036(8) 0.0015(9)
C30 0.0135(10) 0.0187(10) 0.0206(11) 0.0022(9) 0.0016(8) 0.0007(8)
C31 0.0177(10) 0.0176(10) 0.0189(10) -0.0004(9) -0.0027(8) 0.0017(9)
C32 0.0126(9) 0.0169(10) 0.0193(11) 0.0044(9) 0.0017(8) 0.0009(8)
C33 0.0245(11) 0.0216(11) 0.0164(10) 0.0041(9) 0.0054(8) 0.0023(9)
Fe1 0.01228(16) 0.01242(16) 0.01311(16) 0.00095(11) 0.00031(11) 0.00062(11)
O1 0.0273(8) 0.0227(8) 0.0266(9) 0.0087(7) 0.0030(7) -0.0039(7)
O2 0.0248(8) 0.0281(9) 0.0165(8) -0.0030(7) -0.0011(6) -0.0049(7)
O3 0.0356(10) 0.0335(10) 0.0350(10) 0.0142(8) 0.0117(8) 0.0209(8)

loop_
_atom_type_symbol
_atom_type_description
_atom_type_scat_dispersion_real
_atom_type_scat_dispersion_imag
_atom_type_scat_source
C C 0.0033 0.0016 'International Tables Vol C Tables 4.2.6.8 and 6.1.1.4'
H H 0.0000 0.0000 'International Tables Vol C Tables 4.2.6.8 and 6.1.1.4'
O O 0.0106 0.0060 'International Tables Vol C Tables 4.2.6.8 and 6.1.1.4'
Fe Fe 0.3463 0.8444 'International Tables Vol C Tables 4.2.6.8 and 6.1.1.4'

loop_
_geom_angle_atom_site_label_1
_geom_angle_atom_site_label_2
_geom_angle_atom_site_label_3
_geom_angle
C4 C1 H1A 109.5
C4 C1 H1B 109.5
H1A C1 H1B 109.5
C4 C1 H1C 109.5
H1A C1 H1C 109.5
H1B C1 H1C 109.5
C4 C2 H2A 109.5
C4 C2 H2B 109.5
H2A C2 H2B 109.5
C4 C2 H2C 109.5
H2A C2 H2C 109.5
H2B C2 H2C 109.5
C4 C3 H3A 109.5
C4 C3 H3B 109.5
H3A C3 H3B 109.5
C4 C3 H3C 109.5
H3A C3 H3C 109.5
H3B C3 H3C 109.5
C2 C4 C1 108.56(18)
C2 C4 C5 112.02(17)
C1 C4 C5 113.71(17)
C2 C4 C3 108.73(19)
C1 C4 C3 108.58(18)
C5 C4 C3 105.06(16)
C6 C5 C22 114.73(17)
C6 C5 C4 122.86(18)
C22 C5 C4 121.98(17)
C6 C5 Fe1 69.81(11)
C22 C5 Fe1 73.01(11)
C4 C5 Fe1 132.44(13)
C5 C6 C7 117.93(18)
C5 C6 Fe1 70.32(11)
C7 C6 Fe1 78.73(11)
C5 C6 H6 121.0
C7 C6 H6 121.0
Fe1 C6 H6 121.1
C6 C7 C8 120.66(17)
C6 C7 C23 114.27(16)
C8 C7 C23 114.83(16)
C6 C7 Fe1 62.98(10)
C8 C7 Fe1 124.60(13)
C23 C7 Fe1 109.64(12)
C9 C8 C13 117.84(18)
C9 C8 C7 120.89(18)
C13 C8 C7 121.16(17)
C10 C9 C8 122.59(18)
C10 C9 H9 118.7
C8 C9 H9 118.7
C9 C10 C11 119.37(19)
C9 C10 H10 120.3
C11 C10 H10 120.3
C12 C11 C10 119.65(19)
C12 C11 H11 120.2
C10 C11 H11 120.2
C11 C12 C13 122.00(19)
C11 C12 H12 119.0
C13 C12 H12 119.0
C12 C13 C8 118.53(18)
C12 C13 C14 120.04(18)
C8 C13 C14 121.42(17)
C15 C14 C13 124.95(18)
C15 C14 C25 119.85(18)
C13 C14 C25 114.97(17)
C14 C15 C16 123.35(18)
C14 C15 H15 118.3
C16 C15 H15 118.3
C17 C16 C15 118.86(18)
C17 C16 C27 123.58(18)
C15 C16 C27 117.54(17)
C16 C17 C18 122.42(18)
C16 C17 H17 118.8
C18 C17 H17 118.8
C19 C18 C17 123.97(19)
C19 C18 C25 117.42(18)
C17 C18 C25 118.50(17)
C18 C19 C20 121.37(18)
C18 C19 H19 119.3
C20 C19 H19 119.3
C21 C20 C19 120.23(18)
C21 C20 H20 119.9
C19 C20 H20 119.9
C20 C21 C22 125.90(18)
C20 C21 C23 118.94(18)
C22 C21 C23 115.05(17)
C5 C22 C21 120.37(18)
C5 C22 H22 112.9
C21 C22 H22 113.9
C21 C23 C7 109.46(16)
C21 C23 C25 109.87(16)
C7 C23 C25 113.04(16)
C21 C23 C24 108.37(16)
C7 C23 C24 107.36(15)
C25 C23 C24 108.62(16)
C23 C24 H24A 109.5
C23 C24 H24B 109.5
H24A C24 H24B 109.5
C23 C24 H24C 109.5
H24A C24 H24C 109.5
H24B C24 H24C 109.5
C14 C25 C18 113.99(16)
C14 C25 C23 108.38(16)
C18 C25 C23 108.07(16)
C14 C25 C26 106.02(16)
C18 C25 C26 105.73(16)
C23 C25 C26 114.81(16)
C25 C26 H26A 109.5
C25 C26 H26B 109.5
H26A C26 H26B 109.5
C25 C26 H26C 109.5
H26A C26 H26C 109.5
H26B C26 H26C 109.5
C16 C27 C28 112.19(17)
C16 C27 C29 109.74(16)
C28 C27 C29 108.25(17)
C16 C27 C30 108.98(16)
C28 C27 C30 108.17(17)
C29 C27 C30 109.47(17)
C27 C28 H28A 109.5
C27 C28 H28B 109.5
H28A C28 H28B 109.5
C27 C28 H28C 109.5
H28A C28 H28C 109.5
H28B C28 H28C 109.5
C27 C29 H29A 109.5
C27 C29 H29B 109.5
H29A C29 H29B 109.5
C27 C29 H29C 109.5
H29A C29 H29C 109.5
H29B C29 H29C 109.5
C27 C30 H30A 109.5
C27 C30 H30B 109.5
H30A C30 H30B 109.5
C27 C30 H30C 109.5
H30A C30 H30C 109.5
H30B C30 H30C 109.5
O1 C31 Fe1 175.50(19)
O2 C32 Fe1 177.09(18)
O3 C33 Fe1 172.61(19)
C31 Fe1 C33 91.48(9)
C31 Fe1 C32 90.57(9)
C33 Fe1 C32 96.80(10)
C31 Fe1 C6 129.45(9)
C33 Fe1 C6 137.31(9)
C32 Fe1 C6 94.56(8)
C31 Fe1 C5 96.75(9)
C33 Fe1 C5 140.62(9)
C32 Fe1 C5 121.44(9)
C6 Fe1 C5 39.87(8)
C31 Fe1 C7 164.77(8)
C33 Fe1 C7 99.18(8)
C32 Fe1 C7 98.86(8)
C6 Fe1 C7 38.30(7)
C5 Fe1 C7 68.13(7)

loop_
_geom_bond_atom_site_label_1
_geom_bond_atom_site_label_2
_geom_bond_distance
C1 C4 1.529(3)
C1 H1A 0.9800
C1 H1B 0.9800
C1 H1C 0.9800
C2 C4 1.527(3)
C2 H2A 0.9800
C2 H2B 0.9800
C2 H2C 0.9800
C3 C4 1.538(3)
C3 H3A 0.9800
C3 H3B 0.9800
C3 H3C 0.9800
C4 C5 1.538(3)
C5 C6 1.405(3)
C5 C22 1.447(3)
C5 Fe1 2.0641(19)
C6 C7 1.431(3)
C6 Fe1 2.0574(19)
C6 H6 0.9500
C7 C8 1.484(3)
C7 C23 1.527(3)
C7 Fe1 2.2650(19)
C8 C9 1.404(3)
C8 C13 1.423(3)
C9 C10 1.381(3)
C9 H9 0.9500
C10 C11 1.391(3)
C10 H10 0.9500
C11 C12 1.380(3)
C11 H11 0.9500
C12 C13 1.407(3)
C12 H12 0.9500
C13 C14 1.480(3)
C14 C15 1.347(3)
C14 C25 1.514(3)
C15 C16 1.469(3)
C15 H15 0.9500
C16 C17 1.355(3)
C16 C27 1.528(3)
C17 C18 1.439(3)
C17 H17 0.9500
C18 C19 1.357(3)
C18 C25 1.523(3)
C19 C20 1.449(3)
C19 H19 0.9500
C20 C21 1.353(3)
C20 H20 0.9500
C21 C22 1.450(3)
C21 C23 1.506(3)
C22 H22 1.0184
C23 C25 1.541(3)
C23 C24 1.561(3)
C24 H24A 0.9800
C24 H24B 0.9800
C24 H24C 0.9800
C25 C26 1.544(3)
C26 H26A 0.9800
C26 H26B 0.9800
C26 H26C 0.9800
C27 C28 1.531(3)
C27 C29 1.540(3)
C27 C30 1.543(3)
C28 H28A 0.9800
C28 H28B 0.9800
C28 H28C 0.9800
C29 H29A 0.9800
C29 H29B 0.9800
C29 H29C 0.9800
C30 H30A 0.9800
C30 H30B 0.9800
C30 H30C 0.9800
C31 O1 1.143(3)
C31 Fe1 1.792(2)
C32 O2 1.144(3)
C32 Fe1 1.803(2)
C33 O3 1.143(3)
C33 Fe1 1.800(2)
